data_4118847
loop_
_publ_author_name
'Xun Zhang'
'Shuichi Suzuki'
'Masatoshi Kozaki'
'Keiji Okada'

_publ_contact_author_address
;
Department of Chemistry, Graduate School of Science, Osaka City University, 
Sumiyoshi-ku, Osaka 558-8585, Japan
;
_publ_contact_author_email okadak@sci.osaka-cu.ac.jp
_publ_contact_author_fax +81-666902709
_publ_contact_author_name 'Okada, K.'
_publ_contact_author_phone +81-66052568
_publ_section_title
;
 NCN Pincer-Pt Complexes Coordinated by (Nitronyl Nitroxide)-2-ide Radical
 Anion
;
_journal_name_full 'Journal of the American Chemical Society'
_journal_page_first 17866
_journal_page_last 17868
_journal_paper_doi 10.1021/ja308103g
_journal_volume 134
_journal_year 2012
_chemical_formula_moiety 'C23 H23 F6 N4 O2 P Pt, 0.5(C H2 Cl2)'
_chemical_formula_sum 'C23.5 H24 Cl F6 N4 O2 P Pt'
_chemical_formula_weight 769.98
_space_group_IT_number 33
_symmetry_cell_setting orthorhombic
_symmetry_Int_Tables_number 33
_symmetry_space_group_name_Hall 'P 2c -2n'
_symmetry_space_group_name_H-M 'P n a 21'
_audit_author_name 'Tanaka, R.'
_audit_creation_date 2011-07-25
_audit_creation_method SHELXL-97
_cell_angle_alpha 90.00
_cell_angle_beta 90.00
_cell_angle_gamma 90.00
_cell_formula_units_Z 8
_cell_length_a 29.7963(16)
_cell_length_b 8.4080(5)
_cell_length_c 21.7444(11)
_cell_measurement_reflns_used 16676
_cell_measurement_temperature 150(2)
_cell_measurement_theta_max 27.4835
_cell_measurement_theta_min 4.1001
_cell_volume 5447.6(5)
_computing_cell_refinement CrystalClear
_computing_data_collection 'CrystalClear (Rigaku, 2001)'
_computing_molecular_graphics 'Ortep-3 for Windows (Farrugia, 1997)'
_computing_publication_material SHELXL97
_computing_structure_refinement 'SHELXL-97 (Sheldrick, 1997)'
_computing_structure_solution 'SIR97 (Altomare <i>et al.</i>,  1999)'
_diffrn_ambient_temperature 150(2)
_diffrn_detector_area_resol_mean 7.32
_diffrn_measured_fraction_theta_full 0.989
_diffrn_measured_fraction_theta_max 0.989
_diffrn_measurement_details
;

scan:

    Number of images: 1800

               Slice: -80.0000 - 100.0000

         Image width: 0.1000

            Exp time: 15.0000

       Rotation axis: Phi

               Omega: 0.0000

                 Chi: 0.0000

                 Phi: 0.0000

                 XTD: 55.2589

              2theta: 24.8080

scan:

    Number of images: 600

               Slice: -15.0000 - 45.0000

         Image width: 0.1000

            Exp time: 15.0000

       Rotation axis: Omega

               Omega: 0.0000

                 Chi: 90.0000

                 Phi: 0.0000

                 XTD: 55.2589

              2theta: 24.8080

scan:

    Number of images: 600

               Slice: -15.0000 - 45.0000

         Image width: 0.1000

            Exp time: 15.0000

       Rotation axis: Omega

               Omega: 0.0000

                 Chi: 90.0000

                 Phi: 90.0000

                 XTD: 55.2589

              2theta: 24.8080

scan:

    Number of images: 600

               Slice: -15.0000 - 45.0000

         Image width: 0.1000

            Exp time: 15.0000

       Rotation axis: Omega

               Omega: 0.0000

                 Chi: 90.0000

                 Phi: 180.0000

                 XTD: 55.2589

              2theta: 24.8080

scan:

    Number of images: 600

               Slice: -15.0000 - 45.0000

         Image width: 0.1000

            Exp time: 15.0000

       Rotation axis: Omega

               Omega: 0.0000

                 Chi: 90.0000

                 Phi: 270.0000

                 XTD: 55.2589

              2theta: 24.8080



;
_diffrn_measurement_device 'Mercury CCD (2x2 bin mode)'
_diffrn_measurement_device_details 'AFC7: Eulerian 3-circle'
_diffrn_measurement_device_type 'Rigaku/MSC Mercury CCD'
_diffrn_measurement_method '\w or \f'
_diffrn_radiation_detector CCD
_diffrn_radiation_monochromator 'Graphite Monochromator'
_diffrn_radiation_source 'Rotating Anode'
_diffrn_radiation_type MoK\a
_diffrn_radiation_wavelength 0.71070
_diffrn_reflns_av_R_equivalents 0.0797
_diffrn_reflns_av_sigmaI/netI 0.0782
_diffrn_reflns_limit_h_max 38
_diffrn_reflns_limit_h_min -37
_diffrn_reflns_limit_k_max 5
_diffrn_reflns_limit_k_min -10
_diffrn_reflns_limit_l_max 24
_diffrn_reflns_limit_l_min -28
_diffrn_reflns_number 40012
_diffrn_reflns_reduction_process 'Lp corrections applied'
_diffrn_reflns_theta_full 27.47
_diffrn_reflns_theta_max 27.47
_diffrn_reflns_theta_min 4.10
_diffrn_source_current 250.0000
_diffrn_source_power 15.0000
_diffrn_source_voltage 60.0000
_exptl_absorpt_coefficient_mu 5.379
_exptl_absorpt_correction_T_max 0.8553
_exptl_absorpt_correction_T_min 0.6153
_exptl_absorpt_correction_type multi-scan
_exptl_absorpt_process_details '(Jacobson, 1998)'
_exptl_crystal_colour 'Dark Orange'
_exptl_crystal_density_diffrn 1.878
_exptl_crystal_description Prism
_exptl_crystal_F_000 2984
_exptl_crystal_preparation 'mounted on the CryoLoop with Palaton oil and placed in N2 stream at 150(2) K'
_exptl_crystal_size_max 0.10
_exptl_crystal_size_mid 0.04
_exptl_crystal_size_min 0.03
_refine_diff_density_max 1.897
_refine_diff_density_min -1.727
_refine_diff_density_rms 0.187
_refine_ls_abs_structure_details 'Flack H D (1983), Acta Cryst. A39, 876-881'
_refine_ls_abs_structure_Flack 0.389(13)
_refine_ls_extinction_coef 0.00037(6)
_refine_ls_extinction_expression Fc^*^=kFc[1+0.001xFc^2^\l^3^/sin(2\q)]^-1/4^
_refine_ls_extinction_method SHELXL
_refine_ls_goodness_of_fit_ref 1.092
_refine_ls_hydrogen_treatment constr
_refine_ls_matrix_type full
_refine_ls_number_parameters 703
_refine_ls_number_reflns 11774
_refine_ls_number_restraints 3
_refine_ls_restrained_S_all 1.092
_refine_ls_R_factor_all 0.0844
_refine_ls_R_factor_gt 0.0657
_refine_ls_shift/su_max 0.001
_refine_ls_shift/su_mean 0.000
_refine_ls_structure_factor_coef Fsqd
_refine_ls_weighting_details 'calc w=1/[\s^2^(Fo^2^)+(0.0236P)^2^+71.1928P] where P=(Fo^2^+2Fc^2^)/3'
_refine_ls_weighting_scheme calc
_refine_ls_wR_factor_gt 0.1243
_refine_ls_wR_factor_ref 0.1345
_reflns_number_gt 9675
_reflns_number_total 11774
_reflns_threshold_expression >2sigma(I)
_cod_data_source_file ja308103g_si_001.cif
_cod_data_source_block 1+(NN+-Pt(NCN)-1)
_cod_original_formula_sum 'C23.50 H24 Cl F6 N4 O2 P Pt'
_cod_database_code 4118847

loop_
_symmetry_equiv_pos_as_xyz
'x, y, z'
'-x, -y, z+1/2'
'-x+1/2, y+1/2, z+1/2'
'x+1/2, -y+1/2, z'

loop_
_atom_site_label
_atom_site_type_symbol
_atom_site_fract_x
_atom_site_fract_y
_atom_site_fract_z
_atom_site_U_iso_or_equiv
_atom_site_adp_type
_atom_site_occupancy
_atom_site_symmetry_multiplicity
_atom_site_calc_flag
_atom_site_refinement_flags
_atom_site_disorder_assembly
_atom_site_disorder_group
Pt1 Pt 0.357203(17) 0.19665(5) 0.693229(19) 0.02817(13) Uani 1 1 d . . .
N1 N 0.3073(4) 0.3365(12) 0.7322(5) 0.030(2) Uani 1 1 d . . .
C1 C 0.3138(5) 0.3620(16) 0.7945(6) 0.032(3) Uani 1 1 d . . .
C2 C 0.2825(6) 0.4557(17) 0.8275(8) 0.045(4) Uani 1 1 d . . .
H2A H 0.2872 0.4759 0.8700 0.054 Uiso 1 1 calc R . .
C3 C 0.2448(6) 0.518(2) 0.7981(7) 0.045(4) Uani 1 1 d . . .
H3A H 0.2233 0.5806 0.8195 0.054 Uiso 1 1 calc R . .
C4 C 0.2404(6) 0.485(2) 0.7359(8) 0.050(4) Uani 1 1 d . . .
H4A H 0.2151 0.5247 0.7143 0.060 Uiso 1 1 calc R . .
C5 C 0.2712(4) 0.3984(15) 0.7052(7) 0.031(3) Uani 1 1 d . . .
H5A H 0.2670 0.3806 0.6625 0.037 Uiso 1 1 calc R . .
C6 C 0.3794(5) 0.2084(17) 0.7771(7) 0.029(3) Uani 1 1 d . . .
C7 C 0.3551(4) 0.2960(15) 0.8204(6) 0.031(3) Uani 1 1 d . . .
C8 C 0.3700(5) 0.2996(17) 0.8808(6) 0.035(3) Uani 1 1 d . . .
H8A H 0.3529 0.3517 0.9116 0.042 Uiso 1 1 calc R . .
C9 C 0.4108(7) 0.2251(17) 0.8956(7) 0.039(4) Uani 1 1 d . . .
H9A H 0.4220 0.2308 0.9364 0.047 Uiso 1 1 calc R . .
C10 C 0.4342(6) 0.1456(17) 0.8523(7) 0.042(4) Uani 1 1 d . . .
H10A H 0.4612 0.0943 0.8641 0.050 Uiso 1 1 calc R . .
C11 C 0.4209(6) 0.1351(19) 0.7920(7) 0.037(4) Uani 1 1 d . . .
N2 N 0.4151(3) 0.0595(11) 0.6856(5) 0.027(2) Uani 1 1 d . . .
C12 C 0.4391(5) 0.0513(17) 0.7390(7) 0.036(3) Uani 1 1 d . . .
C13 C 0.4795(6) -0.0380(18) 0.7383(8) 0.043(4) Uani 1 1 d . . .
H13A H 0.4971 -0.0442 0.7746 0.052 Uiso 1 1 calc R . .
C14 C 0.4935(5) -0.1150(17) 0.6869(8) 0.044(3) Uani 1 1 d . . .
H14A H 0.5207 -0.1740 0.6865 0.052 Uiso 1 1 calc R . .
C15 C 0.4670(5) -0.1043(18) 0.6358(7) 0.038(3) Uani 1 1 d . . .
H15A H 0.4754 -0.1613 0.5999 0.046 Uiso 1 1 calc R . .
C16 C 0.4287(5) -0.0139(16) 0.6348(6) 0.031(3) Uani 1 1 d . . .
H16A H 0.4120 -0.0038 0.5978 0.038 Uiso 1 1 calc R . .
C17 C 0.3354(5) 0.1863(15) 0.6028(6) 0.028(3) Uani 1 1 d . . .
N3 N 0.2955(4) 0.1382(14) 0.5805(5) 0.029(3) Uani 1 1 d . . .
O1 O 0.2635(3) 0.0876(13) 0.6121(5) 0.043(3) Uani 1 1 d . . .
C18 C 0.2931(5) 0.1254(18) 0.5095(7) 0.032(3) Uani 1 1 d . . .
C19 C 0.3299(5) 0.2353(19) 0.4915(6) 0.036(4) Uani 1 1 d . . .
N4 N 0.3588(4) 0.2339(13) 0.5510(5) 0.023(3) Uani 1 1 d . . .
O2 O 0.3973(3) 0.2870(12) 0.5524(4) 0.036(2) Uani 1 1 d . . .
C20 C 0.3007(6) -0.0508(17) 0.4927(7) 0.040(4) Uani 1 1 d . . .
H20A H 0.2965 -0.0653 0.4484 0.060 Uiso 1 1 calc R . .
H20B H 0.2791 -0.1171 0.5150 0.060 Uiso 1 1 calc R . .
H20C H 0.3313 -0.0819 0.5041 0.060 Uiso 1 1 calc R . .
C21 C 0.2455(6) 0.176(2) 0.4904(8) 0.047(4) Uani 1 1 d . . .
H21A H 0.2398 0.2846 0.5046 0.070 Uiso 1 1 calc R . .
H21B H 0.2235 0.1035 0.5091 0.070 Uiso 1 1 calc R . .
H21C H 0.2428 0.1713 0.4456 0.070 Uiso 1 1 calc R . .
C22 C 0.3617(6) 0.185(2) 0.4399(7) 0.049(5) Uani 1 1 d . . .
H22A H 0.3783 0.0902 0.4525 0.074 Uiso 1 1 calc R . .
H22B H 0.3828 0.2718 0.4313 0.074 Uiso 1 1 calc R . .
H22C H 0.3442 0.1617 0.4028 0.074 Uiso 1 1 calc R . .
C23 C 0.3173(5) 0.4091(17) 0.4823(7) 0.037(3) Uani 1 1 d . . .
H23A H 0.3008 0.4208 0.4436 0.056 Uiso 1 1 calc R . .
H23B H 0.3447 0.4738 0.4808 0.056 Uiso 1 1 calc R . .
H23C H 0.2985 0.4447 0.5166 0.056 Uiso 1 1 calc R . .
Pt2 Pt 0.392681(17) 0.71009(5) 0.821940(18) 0.02704(13) Uani 1 1 d . . .
N5 N 0.3354(4) 0.8422(13) 0.8295(5) 0.032(2) Uani 1 1 d . . .
C24 C 0.3118(5) 0.8567(15) 0.7759(6) 0.029(3) Uani 1 1 d . . .
C25 C 0.2732(6) 0.948(2) 0.7761(8) 0.048(4) Uani 1 1 d . . .
H25A H 0.2567 0.9582 0.7389 0.057 Uiso 1 1 calc R . .
C26 C 0.2579(5) 1.0247(17) 0.8272(8) 0.043(3) Uani 1 1 d . . .
H26A H 0.2305 1.0829 0.8265 0.051 Uiso 1 1 calc R . .
C27 C 0.2835(5) 1.0145(17) 0.8806(7) 0.038(3) Uani 1 1 d . . .
H27A H 0.2746 1.0688 0.9169 0.046 Uiso 1 1 calc R . .
C28 C 0.3221(5) 0.9245(14) 0.8800(7) 0.030(3) Uani 1 1 d . . .
H28A H 0.3400 0.9198 0.9161 0.035 Uiso 1 1 calc R . .
C29 C 0.3699(6) 0.6982(17) 0.7377(7) 0.032(3) Uani 1 1 d . . .
C30 C 0.3305(5) 0.7734(18) 0.7229(6) 0.031(3) Uani 1 1 d . . .
C31 C 0.3118(5) 0.7672(18) 0.6625(7) 0.034(3) Uani 1 1 d . . .
H31A H 0.2840 0.8152 0.6516 0.041 Uiso 1 1 calc R . .
C32 C 0.3386(8) 0.683(2) 0.6210(8) 0.053(5) Uani 1 1 d . . .
H32A H 0.3287 0.6792 0.5795 0.064 Uiso 1 1 calc R . .
C33 C 0.3782(6) 0.6041(19) 0.6345(6) 0.039(4) Uani 1 1 d . . .
H33A H 0.3935 0.5440 0.6040 0.047 Uiso 1 1 calc R . .
C34 C 0.3952(5) 0.6160(14) 0.6953(7) 0.035(3) Uani 1 1 d . . .
N6 N 0.4417(4) 0.5690(13) 0.7820(5) 0.030(3) Uani 1 1 d . . .
C35 C 0.4362(5) 0.5415(17) 0.7210(6) 0.035(3) Uani 1 1 d . . .
C36 C 0.4649(5) 0.4526(17) 0.6880(8) 0.045(4) Uani 1 1 d . . .
H36A H 0.4598 0.4321 0.6456 0.054 Uiso 1 1 calc R . .
C37 C 0.5022(6) 0.3918(19) 0.7177(8) 0.050(4) Uani 1 1 d . . .
H37A H 0.5236 0.3318 0.6951 0.060 Uiso 1 1 calc R . .
C38 C 0.5089(6) 0.417(2) 0.7806(8) 0.046(4) Uani 1 1 d . . .
H38A H 0.5338 0.3731 0.8020 0.056 Uiso 1 1 calc R . .
C39 C 0.4770(5) 0.5115(16) 0.8100(7) 0.039(3) Uani 1 1 d . . .
H39A H 0.4811 0.5352 0.8524 0.046 Uiso 1 1 calc R . .
C40 C 0.4153(5) 0.7220(16) 0.9117(7) 0.031(3) Uani 1 1 d . . .
N7 N 0.3949(4) 0.6686(15) 0.9629(6) 0.033(3) Uani 1 1 d . . .
O3 O 0.3547(3) 0.6184(11) 0.9621(4) 0.033(2) Uani 1 1 d . . .
C41 C 0.4205(6) 0.6684(17) 1.0217(7) 0.036(3) Uani 1 1 d . . .
C42 C 0.4579(5) 0.7872(17) 1.0048(6) 0.028(3) Uani 1 1 d . . .
N8 N 0.4553(4) 0.7769(14) 0.9347(5) 0.032(3) Uani 1 1 d . . .
O4 O 0.4857(3) 0.8257(12) 0.9026(5) 0.039(2) Uani 1 1 d . . .
C43 C 0.3906(6) 0.7117(19) 1.0766(9) 0.048(5) Uani 1 1 d . . .
H43A H 0.3709 0.8003 1.0653 0.071 Uiso 1 1 calc R . .
H43B H 0.4095 0.7432 1.1114 0.071 Uiso 1 1 calc R . .
H43C H 0.3724 0.6194 1.0881 0.071 Uiso 1 1 calc R . .
C44 C 0.4386(6) 0.4970(19) 1.0291(8) 0.044(4) Uani 1 1 d . . .
H44A H 0.4133 0.4229 1.0325 0.066 Uiso 1 1 calc R . .
H44B H 0.4570 0.4905 1.0664 0.066 Uiso 1 1 calc R . .
H44C H 0.4568 0.4689 0.9932 0.066 Uiso 1 1 calc R . .
C45 C 0.4457(7) 0.9587(18) 1.0199(7) 0.045(4) Uani 1 1 d . . .
H45A H 0.4634 1.0307 0.9940 0.067 Uiso 1 1 calc R . .
H45B H 0.4522 0.9800 1.0633 0.067 Uiso 1 1 calc R . .
H45C H 0.4137 0.9757 1.0120 0.067 Uiso 1 1 calc R . .
C46 C 0.5065(6) 0.746(2) 1.0250(8) 0.044(4) Uani 1 1 d . . .
H46A H 0.5146 0.6407 1.0092 0.066 Uiso 1 1 calc R . .
H46B H 0.5082 0.7455 1.0700 0.066 Uiso 1 1 calc R . .
H46C H 0.5272 0.8257 1.0085 0.066 Uiso 1 1 calc R . .
P1 P 0.18519(15) 0.6535(5) 0.5672(2) 0.0397(9) Uani 1 1 d . . .
F1 F 0.2027(5) 0.7684(16) 0.6196(7) 0.088(4) Uani 1 1 d . A .
F2 F 0.1683(4) 0.5344(14) 0.5145(4) 0.065(3) Uani 1 1 d . A .
F3 F 0.1764(9) 0.815(3) 0.5324(11) 0.070(2) Uani 0.510(11) 1 d P A 1
F4 F 0.1339(8) 0.672(3) 0.5959(11) 0.070(2) Uani 0.510(11) 1 d P A 1
F5 F 0.1927(8) 0.495(3) 0.6068(11) 0.070(2) Uani 0.510(11) 1 d P A 1
F6 F 0.2332(8) 0.647(3) 0.5398(11) 0.070(2) Uani 0.510(11) 1 d P A 1
F7 F 0.4425(7) 0.5670(16) 0.4159(7) 0.127(6) Uani 1 1 d . B .
F8 F 0.4332(5) 0.8827(13) 0.4906(5) 0.083(4) Uani 1 1 d . B .
F9 F 0.4286(8) 0.626(3) 0.5058(9) 0.068(2) Uani 0.550(13) 1 d P B 1
F10 F 0.3846(8) 0.719(3) 0.4319(10) 0.068(2) Uani 0.550(13) 1 d P B 1
F11 F 0.4464(9) 0.836(3) 0.3915(10) 0.068(2) Uani 0.550(13) 1 d P B 1
F12 F 0.4894(8) 0.747(3) 0.4659(10) 0.068(2) Uani 0.550(13) 1 d P B 1
C47 C 0.3599(12) 0.785(5) 0.268(2) 0.21(3) Uani 1 1 d D . .
H47A H 0.3334 0.8481 0.2806 0.251 Uiso 0.50 1 calc PR C 1
H47B H 0.3728 0.7395 0.3063 0.251 Uiso 0.50 1 calc PR C 1
H47C H 0.3292 0.8126 0.2544 0.251 Uiso 0.50 1 calc PR C 2
H47D H 0.3607 0.7829 0.3136 0.251 Uiso 0.50 1 calc PR C 2
Cl1 Cl 0.3921(7) 0.893(3) 0.2441(8) 0.287(10) Uani 1 1 d . D .
Cl2 Cl 0.3395(8) 0.623(5) 0.2244(8) 0.27(2) Uani 0.50 1 d PD D 1
F3B F 0.2069(8) 0.760(3) 0.5104(11) 0.070(2) Uani 0.490(11) 1 d P A 2
F4B F 0.1387(8) 0.739(3) 0.5556(13) 0.070(2) Uani 0.490(11) 1 d P A 2
F5B F 0.1686(9) 0.541(3) 0.6193(11) 0.070(2) Uani 0.490(11) 1 d P A 2
F6B F 0.2329(8) 0.571(3) 0.5708(12) 0.070(2) Uani 0.490(11) 1 d P A 2
F9B F 0.4529(10) 0.634(4) 0.5218(11) 0.068(2) Uani 0.450(13) 1 d P B 2
F10B F 0.3916(9) 0.701(3) 0.4815(11) 0.068(2) Uani 0.450(13) 1 d P B 2
F11B F 0.4213(10) 0.813(4) 0.3958(11) 0.068(2) Uani 0.450(13) 1 d P B 2
F12B F 0.4869(9) 0.729(3) 0.4344(13) 0.068(2) Uani 0.450(13) 1 d P B 2
Cl2B Cl 0.3768(12) 0.600(4) 0.2374(11) 0.249(17) Uani 0.50 1 d PD D 2
P2 P 0.43704(15) 0.7240(5) 0.4524(2) 0.0425(10) Uani 1 1 d . . .

loop_
_atom_site_aniso_label
_atom_site_aniso_U_11
_atom_site_aniso_U_22
_atom_site_aniso_U_33
_atom_site_aniso_U_23
_atom_site_aniso_U_13
_atom_site_aniso_U_12
Pt1 0.0270(3) 0.0306(2) 0.0269(2) 0.0007(3) -0.0011(2) -0.0030(2)
N1 0.033(7) 0.016(5) 0.040(6) -0.004(4) 0.015(5) 0.004(4)
C1 0.048(9) 0.027(7) 0.022(6) -0.003(5) 0.008(6) 0.007(6)
C2 0.064(11) 0.036(8) 0.036(8) 0.003(7) 0.018(8) -0.001(7)
C3 0.041(9) 0.055(10) 0.040(8) 0.014(7) 0.025(7) 0.009(8)
C4 0.057(11) 0.046(10) 0.047(9) 0.004(7) -0.009(8) 0.015(8)
C5 0.013(6) 0.029(7) 0.049(9) 0.000(6) 0.004(5) 0.013(5)
C6 0.022(8) 0.035(8) 0.029(7) 0.002(6) 0.005(6) -0.008(6)
C7 0.028(7) 0.033(7) 0.031(6) 0.016(7) 0.014(7) -0.004(6)
C8 0.046(9) 0.028(7) 0.031(7) -0.016(6) -0.004(6) 0.006(7)
C9 0.057(11) 0.033(8) 0.027(8) -0.002(6) -0.006(7) -0.018(7)
C10 0.057(11) 0.021(7) 0.046(9) -0.011(6) -0.010(8) -0.015(7)
C11 0.039(9) 0.030(8) 0.041(8) -0.010(6) -0.011(7) 0.010(7)
N2 0.027(6) 0.024(5) 0.030(6) 0.006(4) 0.001(5) 0.002(4)
C12 0.028(8) 0.031(8) 0.047(8) 0.011(6) -0.005(6) -0.005(6)
C13 0.041(10) 0.029(8) 0.058(10) 0.009(7) -0.003(8) -0.017(7)
C14 0.046(9) 0.032(7) 0.053(9) 0.003(7) 0.007(8) 0.002(6)
C15 0.044(10) 0.035(8) 0.036(8) 0.004(6) -0.004(6) -0.001(7)
C16 0.028(8) 0.028(7) 0.038(8) 0.004(6) 0.001(6) -0.004(6)
C17 0.039(9) 0.021(7) 0.023(6) 0.000(5) -0.009(6) -0.014(6)
N3 0.027(6) 0.032(6) 0.026(6) -0.008(5) 0.005(5) -0.003(5)
O1 0.031(6) 0.045(7) 0.052(6) -0.003(5) 0.005(5) -0.002(5)
C18 0.025(8) 0.031(8) 0.041(8) 0.002(6) -0.007(6) -0.007(6)
C19 0.027(9) 0.061(10) 0.020(7) -0.003(6) -0.005(6) 0.007(7)
N4 0.017(6) 0.030(6) 0.023(6) -0.002(4) 0.000(4) -0.002(5)
O2 0.033(6) 0.035(5) 0.040(5) 0.007(4) -0.007(4) -0.006(5)
C20 0.057(11) 0.026(8) 0.037(8) -0.006(6) -0.010(7) 0.007(7)
C21 0.035(10) 0.056(11) 0.049(10) -0.005(8) 0.003(8) -0.003(8)
C22 0.043(11) 0.086(13) 0.020(8) -0.003(7) 0.006(6) 0.012(9)
C23 0.029(8) 0.040(8) 0.043(8) 0.006(6) -0.011(6) -0.005(6)
Pt2 0.0269(3) 0.0305(2) 0.0238(2) 0.0006(2) 0.0010(2) -0.0030(2)
N5 0.035(6) 0.035(6) 0.027(6) 0.007(5) 0.007(5) 0.006(5)
C24 0.039(8) 0.019(6) 0.029(6) 0.013(5) -0.013(6) -0.005(6)
C25 0.046(11) 0.048(10) 0.049(9) 0.014(8) -0.012(8) 0.002(8)
C26 0.030(8) 0.047(8) 0.052(9) 0.015(8) -0.001(8) 0.013(6)
C27 0.041(9) 0.024(8) 0.051(9) 0.004(6) 0.007(7) 0.005(7)
C28 0.025(7) 0.011(6) 0.052(8) -0.003(5) 0.013(6) 0.006(5)
C29 0.034(9) 0.022(7) 0.041(8) 0.000(6) 0.013(7) -0.018(6)
C30 0.034(8) 0.033(8) 0.026(6) -0.004(5) -0.011(6) -0.007(7)
C31 0.026(8) 0.037(8) 0.038(8) 0.011(6) -0.009(6) -0.002(6)
C32 0.077(15) 0.042(10) 0.040(10) -0.004(7) -0.006(10) -0.016(10)
C33 0.058(10) 0.035(8) 0.024(6) 0.007(6) 0.009(6) -0.032(8)
C34 0.060(9) 0.014(5) 0.032(7) -0.009(6) 0.000(9) -0.003(5)
N6 0.039(7) 0.028(6) 0.023(5) 0.000(4) 0.006(5) -0.011(5)
C35 0.043(9) 0.035(8) 0.028(7) 0.004(6) 0.016(6) -0.005(7)
C36 0.054(10) 0.044(8) 0.036(8) 0.007(7) 0.006(8) -0.007(7)
C37 0.043(10) 0.029(8) 0.078(12) 0.004(7) 0.014(8) 0.001(7)
C38 0.040(10) 0.047(10) 0.052(9) -0.008(8) 0.010(7) 0.004(8)
C39 0.049(9) 0.030(7) 0.037(8) 0.001(6) 0.012(7) 0.004(7)
C40 0.020(7) 0.026(7) 0.046(9) 0.009(6) 0.011(6) -0.004(6)
N7 0.028(7) 0.037(7) 0.036(7) 0.003(5) 0.006(5) 0.002(5)
O3 0.026(5) 0.030(5) 0.044(5) 0.000(4) 0.000(4) 0.005(4)
C41 0.039(10) 0.034(8) 0.034(8) -0.001(6) 0.008(7) 0.000(6)
C42 0.027(7) 0.029(7) 0.029(6) 0.000(6) -0.008(5) 0.004(6)
N8 0.037(7) 0.032(6) 0.027(6) -0.003(5) -0.002(5) -0.007(5)
O4 0.027(5) 0.045(6) 0.047(6) -0.001(5) 0.012(4) -0.012(5)
C43 0.069(14) 0.041(9) 0.032(9) -0.010(6) -0.003(8) 0.007(9)
C44 0.037(9) 0.044(9) 0.051(9) 0.002(7) -0.006(7) 0.013(7)
C45 0.065(12) 0.032(8) 0.037(8) -0.013(6) -0.015(8) 0.015(8)
C46 0.025(9) 0.059(11) 0.048(10) 0.002(7) -0.017(7) 0.009(7)
P1 0.034(2) 0.040(2) 0.046(2) 0.0000(18) -0.0096(19) -0.0024(17)
F1 0.078(9) 0.092(9) 0.092(9) -0.051(7) -0.026(7) -0.014(7)
F2 0.074(8) 0.079(8) 0.042(5) -0.014(5) -0.009(5) -0.028(6)
F3 0.058(6) 0.078(7) 0.075(6) 0.002(4) 0.003(5) -0.008(5)
F4 0.058(6) 0.078(7) 0.075(6) 0.002(4) 0.003(5) -0.008(5)
F5 0.058(6) 0.078(7) 0.075(6) 0.002(4) 0.003(5) -0.008(5)
F6 0.058(6) 0.078(7) 0.075(6) 0.002(4) 0.003(5) -0.008(5)
F7 0.205(19) 0.068(9) 0.108(11) -0.040(8) 0.006(11) 0.040(11)
F8 0.135(12) 0.048(6) 0.066(7) -0.015(5) -0.016(7) 0.024(7)
F9 0.056(6) 0.092(6) 0.057(5) 0.019(4) 0.000(5) -0.001(5)
F10 0.056(6) 0.092(6) 0.057(5) 0.019(4) 0.000(5) -0.001(5)
F11 0.056(6) 0.092(6) 0.057(5) 0.019(4) 0.000(5) -0.001(5)
F12 0.056(6) 0.092(6) 0.057(5) 0.019(4) 0.000(5) -0.001(5)
C47 0.045(19) 0.27(6) 0.31(7) 0.09(5) 0.02(3) -0.01(3)
Cl1 0.232(19) 0.40(3) 0.233(17) 0.081(19) -0.027(14) 0.002(19)
Cl2 0.121(16) 0.60(7) 0.075(10) 0.06(2) 0.020(10) -0.16(3)
F3B 0.058(6) 0.078(7) 0.075(6) 0.002(4) 0.003(5) -0.008(5)
F4B 0.058(6) 0.078(7) 0.075(6) 0.002(4) 0.003(5) -0.008(5)
F5B 0.058(6) 0.078(7) 0.075(6) 0.002(4) 0.003(5) -0.008(5)
F6B 0.058(6) 0.078(7) 0.075(6) 0.002(4) 0.003(5) -0.008(5)
F9B 0.056(6) 0.092(6) 0.057(5) 0.019(4) 0.000(5) -0.001(5)
F10B 0.056(6) 0.092(6) 0.057(5) 0.019(4) 0.000(5) -0.001(5)
F11B 0.056(6) 0.092(6) 0.057(5) 0.019(4) 0.000(5) -0.001(5)
F12B 0.056(6) 0.092(6) 0.057(5) 0.019(4) 0.000(5) -0.001(5)
Cl2B 0.23(3) 0.38(5) 0.132(19) 0.06(3) -0.08(2) 0.06(3)
P2 0.032(2) 0.041(2) 0.054(2) -0.0093(19) 0.007(2) 0.0005(18)

loop_
_atom_type_symbol
_atom_type_description
_atom_type_scat_dispersion_real
_atom_type_scat_dispersion_imag
_atom_type_scat_source
C C 0.0033 0.0016 'International Tables Vol C Tables 4.2.6.8 and 6.1.1.4'
H H 0.0000 0.0000 'International Tables Vol C Tables 4.2.6.8 and 6.1.1.4'
N N 0.0061 0.0033 'International Tables Vol C Tables 4.2.6.8 and 6.1.1.4'
O O 0.0106 0.0060 'International Tables Vol C Tables 4.2.6.8 and 6.1.1.4'
F F 0.0171 0.0103 'International Tables Vol C Tables 4.2.6.8 and 6.1.1.4'
P P 0.1023 0.0942 'International Tables Vol C Tables 4.2.6.8 and 6.1.1.4'
Cl Cl 0.1484 0.1585 'International Tables Vol C Tables 4.2.6.8 and 6.1.1.4'
Pt Pt -1.7033 8.3905 'International Tables Vol C Tables 4.2.6.8 and 6.1.1.4'

loop_
_geom_angle_atom_site_label_1
_geom_angle_atom_site_label_2
_geom_angle_atom_site_label_3
_geom_angle
C6 Pt1 C17 178.3(6)
C6 Pt1 N1 80.3(6)
C17 Pt1 N1 100.8(5)
C6 Pt1 N2 79.7(6)
C17 Pt1 N2 99.3(5)
N1 Pt1 N2 160.0(4)
C5 N1 C1 119.0(11)
C5 N1 Pt1 128.3(9)
C1 N1 Pt1 112.8(9)
N1 C1 C2 119.3(14)
N1 C1 C7 115.8(12)
C2 C1 C7 124.7(13)
C3 C2 C1 120.5(15)
C3 C2 H2A 119.8
C1 C2 H2A 119.8
C4 C3 C2 116.5(15)
C4 C3 H3A 121.7
C2 C3 H3A 121.7
C5 C4 C3 121.8(16)
C5 C4 H4A 119.1
C3 C4 H4A 119.1
N1 C5 C4 122.9(14)
N1 C5 H5A 118.5
C4 C5 H5A 118.5
C7 C6 C11 121.7(13)
C7 C6 Pt1 118.9(11)
C11 C6 Pt1 119.3(11)
C8 C7 C6 119.0(13)
C8 C7 C1 128.7(12)
C6 C7 C1 112.1(13)
C7 C8 C9 118.9(13)
C7 C8 H8A 120.5
C9 C8 H8A 120.5
C10 C9 C8 120.6(15)
C10 C9 H9A 119.7
C8 C9 H9A 119.7
C9 C10 C11 123.3(18)
C9 C10 H10A 118.4
C11 C10 H10A 118.4
C10 C11 C6 116.3(15)
C10 C11 C12 132.8(16)
C6 C11 C12 110.7(13)
C16 N2 C12 121.6(12)
C16 N2 Pt1 125.3(9)
C12 N2 Pt1 113.2(9)
N2 C12 C13 117.4(14)
N2 C12 C11 116.9(13)
C13 C12 C11 125.6(14)
C14 C13 C12 121.6(15)
C14 C13 H13A 119.2
C12 C13 H13A 119.2
C13 C14 C15 117.3(15)
C13 C14 H14A 121.3
C15 C14 H14A 121.3
C14 C15 C16 122.1(14)
C14 C15 H15A 119.0
C16 C15 H15A 119.0
N2 C16 C15 119.9(13)
N2 C16 H16A 120.0
C15 C16 H16A 120.0
N3 C17 N4 103.9(11)
N3 C17 Pt1 129.1(10)
N4 C17 Pt1 126.9(10)
O1 N3 C17 125.5(12)
O1 N3 C18 119.1(11)
C17 N3 C18 114.9(11)
C19 C18 C21 116.0(13)
C19 C18 C20 115.3(13)
C21 C18 C20 109.7(12)
C19 C18 N3 100.6(11)
C21 C18 N3 107.0(12)
C20 C18 N3 107.2(11)
C18 C19 C23 116.8(13)
C18 C19 C22 118.6(14)
C23 C19 C22 108.6(14)
C18 C19 N4 100.7(11)
C23 C19 N4 104.7(11)
C22 C19 N4 105.4(12)
O2 N4 C17 123.8(12)
O2 N4 C19 122.3(11)
C17 N4 C19 113.5(11)
C18 C20 H20A 109.5
C18 C20 H20B 109.5
H20A C20 H20B 109.5
C18 C20 H20C 109.5
H20A C20 H20C 109.5
H20B C20 H20C 109.5
C18 C21 H21A 109.5
C18 C21 H21B 109.5
H21A C21 H21B 109.5
C18 C21 H21C 109.5
H21A C21 H21C 109.5
H21B C21 H21C 109.5
C19 C22 H22A 109.5
C19 C22 H22B 109.5
H22A C22 H22B 109.5
C19 C22 H22C 109.5
H22A C22 H22C 109.5
H22B C22 H22C 109.5
C19 C23 H23A 109.5
C19 C23 H23B 109.5
H23A C23 H23B 109.5
C19 C23 H23C 109.5
H23A C23 H23C 109.5
H23B C23 H23C 109.5
C29 Pt2 N5 79.3(6)
C29 Pt2 C40 178.7(6)
N5 Pt2 C40 99.7(5)
C29 Pt2 N6 79.8(6)
N5 Pt2 N6 159.1(4)
C40 Pt2 N6 101.2(5)
C28 N5 C24 119.6(12)
C28 N5 Pt2 126.0(9)
C24 N5 Pt2 114.2(9)
N5 C24 C25 118.4(14)
N5 C24 C30 115.8(13)
C25 C24 C30 125.8(13)
C26 C25 C24 122.9(15)
C26 C25 H25A 118.6
C24 C25 H25A 118.6
C25 C26 C27 117.8(14)
C25 C26 H26A 121.1
C27 C26 H26A 121.1
C28 C27 C26 119.0(14)
C28 C27 H27A 120.5
C26 C27 H27A 120.5
N5 C28 C27 122.2(14)
N5 C28 H28A 118.9
C27 C28 H28A 118.9
C30 C29 C34 122.7(15)
C30 C29 Pt2 119.6(11)
C34 C29 Pt2 117.7(13)
C29 C30 C31 122.2(14)
C29 C30 C24 111.2(12)
C31 C30 C24 126.6(14)
C32 C31 C30 112.9(15)
C32 C31 H31A 123.5
C30 C31 H31A 123.5
C33 C32 C31 126.4(16)
C33 C32 H32A 116.8
C31 C32 H32A 116.8
C32 C33 C34 117.9(15)
C32 C33 H33A 121.1
C34 C33 H33A 121.1
C29 C34 C33 117.7(15)
C29 C34 C35 114.1(13)
C33 C34 C35 128.0(13)
C39 N6 C35 119.2(13)
C39 N6 Pt2 125.7(9)
C35 N6 Pt2 115.0(10)
C36 C35 N6 122.7(15)
C36 C35 C34 124.0(13)
N6 C35 C34 113.3(12)
C35 C36 C37 117.9(16)
C35 C36 H36A 121.0
C37 C36 H36A 121.0
C36 C37 C38 121.0(16)
C36 C37 H37A 119.5
C38 C37 H37A 119.5
C39 C38 C37 116.0(16)
C39 C38 H38A 122.0
C37 C38 H38A 122.0
N6 C39 C38 123.1(14)
N6 C39 H39A 118.4
C38 C39 H39A 118.4
N7 C40 N8 101.7(13)
N7 C40 Pt2 128.2(11)
N8 C40 Pt2 130.0(10)
O3 N7 C40 121.7(13)
O3 N7 C41 119.6(12)
C40 N7 C41 118.6(13)
N7 C41 C43 111.7(14)
N7 C41 C42 99.5(11)
C43 C41 C42 116.8(12)
N7 C41 C44 105.6(12)
C43 C41 C44 109.9(13)
C42 C41 C44 112.2(13)
C45 C42 N8 104.8(11)
C45 C42 C41 113.0(13)
N8 C42 C41 99.4(10)
C45 C42 C46 111.9(13)
N8 C42 C46 108.5(12)
C41 C42 C46 117.5(12)
O4 N8 C40 123.5(12)
O4 N8 C42 121.0(11)
C40 N8 C42 115.2(12)
C41 C43 H43A 109.5
C41 C43 H43B 109.5
H43A C43 H43B 109.5
C41 C43 H43C 109.5
H43A C43 H43C 109.5
H43B C43 H43C 109.5
C41 C44 H44A 109.5
C41 C44 H44B 109.5
H44A C44 H44B 109.5
C41 C44 H44C 109.5
H44A C44 H44C 109.5
H44B C44 H44C 109.5
C42 C45 H45A 109.5
C42 C45 H45B 109.5
H45A C45 H45B 109.5
C42 C45 H45C 109.5
H45A C45 H45C 109.5
H45B C45 H45C 109.5
C42 C46 H46A 109.5
C42 C46 H46B 109.5
H46A C46 H46B 109.5
C42 C46 H46C 109.5
H46A C46 H46C 109.5
H46B C46 H46C 109.5
F6 P1 F5B 123.3(14)
F6 P1 F3 90.1(14)
F5B P1 F3 145.0(14)
F6 P1 F4B 140.0(14)
F5B P1 F4B 96.5(14)
F3 P1 F4B 52.2(12)
F6 P1 F6B 34.3(10)
F5B P1 F6B 89.1(14)
F3 P1 F6B 123.4(13)
F4B P1 F6B 173.6(14)
F6 P1 F1 89.7(10)
F5B P1 F1 87.2(11)
F3 P1 F1 82.8(11)
F4B P1 F1 97.2(11)
F6B P1 F1 86.3(11)
F6 P1 F5 92.6(13)
F5B P1 F5 31.5(10)
F3 P1 F5 175.9(13)
F4B P1 F5 125.8(13)
F6B P1 F5 59.0(12)
F1 P1 F5 94.2(10)
F6 P1 F2 89.5(10)
F5B P1 F2 92.4(10)
F3 P1 F2 98.3(10)
F4B P1 F2 84.0(11)
F6B P1 F2 92.5(10)
F1 P1 F2 178.7(8)
F5 P1 F2 84.8(10)
F6 P1 F3B 51.3(13)
F5B P1 F3B 174.3(14)
F3 P1 F3B 40.7(11)
F4B P1 F3B 88.7(13)
F6B P1 F3B 85.6(13)
F1 P1 F3B 94.5(10)
F5 P1 F3B 142.8(13)
F2 P1 F3B 85.9(10)
F6 P1 F4 176.7(13)
F5B P1 F4 59.4(13)
F3 P1 F4 86.9(13)
F4B P1 F4 37.7(11)
F6B P1 F4 148.3(13)
F1 P1 F4 88.6(10)
F5 P1 F4 90.3(12)
F2 P1 F4 92.3(10)
F3B P1 F4 126.0(13)
Cl1 C47 Cl2B 104(3)
Cl1 C47 Cl2 122(3)
Cl2B C47 Cl2 38.4(11)
Cl1 C47 H47A 106.9
Cl2B C47 H47A 143.8
Cl2 C47 H47A 106.9
Cl1 C47 H47B 106.9
Cl2B C47 H47B 82.5
Cl2 C47 H47B 106.9
H47A C47 H47B 106.7
Cl1 C47 H47C 111.1
Cl2B C47 H47C 111.1
Cl2 C47 H47C 72.8
H47A C47 H47C 38.6
H47B C47 H47C 134.7
Cl1 C47 H47D 111.1
Cl2B C47 H47D 111.1
Cl2 C47 H47D 122.3
H47A C47 H47D 75.7
H47B C47 H47D 31.5
H47C C47 H47D 109.0
F9 P2 F10B 55.5(12)
F9 P2 F11B 151.6(14)
F10B P2 F11B 97.2(14)
F9 P2 F12B 112.8(14)
F10B P2 F12B 168.2(14)
F11B P2 F12B 94.6(14)
F9 P2 F7 86.7(12)
F10B P2 F7 101.6(13)
F11B P2 F7 92.0(13)
F12B P2 F7 77.8(14)
F9 P2 F8 92.8(11)
F10B P2 F8 79.7(12)
F11B P2 F8 89.4(12)
F12B P2 F8 100.6(13)
F7 P2 F8 178.0(10)
F9 P2 F12 95.3(12)
F10B P2 F12 144.6(12)
F11B P2 F12 113.0(13)
F12B P2 F12 25.9(10)
F7 P2 F12 95.5(12)
F8 P2 F12 82.6(11)
F9 P2 F10 92.1(12)
F10B P2 F10 41.2(10)
F11B P2 F10 59.5(13)
F12B P2 F10 149.3(13)
F7 P2 F10 86.4(12)
F8 P2 F10 95.5(10)
F12 P2 F10 172.4(11)
F9 P2 F11 179.6(13)
F10B P2 F11 124.2(13)
F11B P2 F11 28.1(11)
F12B P2 F11 67.5(13)
F7 P2 F11 93.2(11)
F8 P2 F11 87.3(10)
F12 P2 F11 85.0(12)
F10 P2 F11 87.5(12)
F9 P2 F9B 27.2(11)
F10B P2 F9B 80.0(13)
F11B P2 F9B 175.0(15)
F12B P2 F9B 88.2(13)
F7 P2 F9B 92.6(12)
F8 P2 F9B 86.0(11)
F12 P2 F9B 68.4(12)
F10 P2 F9B 119.0(12)
F11 P2 F9B 153.2(13)

loop_
_geom_bond_atom_site_label_1
_geom_bond_atom_site_label_2
_geom_bond_distance
Pt1 C6 1.942(15)
Pt1 C17 2.073(13)
Pt1 N1 2.077(10)
Pt1 N2 2.081(10)
N1 C5 1.330(16)
N1 C1 1.384(16)
C1 C2 1.416(19)
C1 C7 1.463(19)
C2 C3 1.40(2)
C2 H2A 0.9500
C3 C4 1.39(2)
C3 H3A 0.9500
C4 C5 1.35(2)
C4 H4A 0.9500
C5 H5A 0.9500
C6 C7 1.40(2)
C6 C11 1.42(2)
C7 C8 1.385(19)
C8 C9 1.40(2)
C8 H8A 0.9500
C9 C10 1.35(2)
C9 H9A 0.9500
C10 C11 1.372(19)
C10 H10A 0.9500
C11 C12 1.46(2)
N2 C16 1.329(17)
N2 C12 1.367(17)
C12 C13 1.42(2)
C13 C14 1.36(2)
C13 H13A 0.9500
C14 C15 1.37(2)
C14 H14A 0.9500
C15 C16 1.37(2)
C15 H15A 0.9500
C16 H16A 0.9500
C17 N3 1.344(17)
C17 N4 1.384(18)
N3 O1 1.251(15)
N3 C18 1.551(18)
C18 C19 1.49(2)
C18 C21 1.54(2)
C18 C20 1.54(2)
C19 C23 1.52(2)
C19 C22 1.53(2)
C19 N4 1.554(18)
N4 O2 1.229(15)
C20 H20A 0.9800
C20 H20B 0.9800
C20 H20C 0.9800
C21 H21A 0.9800
C21 H21B 0.9800
C21 H21C 0.9800
C22 H22A 0.9800
C22 H22B 0.9800
C22 H22C 0.9800
C23 H23A 0.9800
C23 H23B 0.9800
C23 H23C 0.9800
Pt2 C29 1.955(17)
Pt2 N5 2.042(11)
Pt2 C40 2.067(16)
Pt2 N6 2.071(12)
N5 C28 1.357(16)
N5 C24 1.368(16)
C24 C25 1.38(2)
C24 C30 1.46(2)
C25 C26 1.36(2)
C25 H25A 0.9500
C26 C27 1.39(2)
C26 H26A 0.9500
C27 C28 1.376(19)
C27 H27A 0.9500
C28 H28A 0.9500
C29 C30 1.37(2)
C29 C34 1.38(2)
C30 C31 1.427(18)
C31 C32 1.40(2)
C31 H31A 0.9500
C32 C33 1.38(3)
C32 H32A 0.9500
C33 C34 1.418(19)
C33 H33A 0.9500
C34 C35 1.48(2)
N6 C39 1.310(19)
N6 C35 1.357(17)
C35 C36 1.34(2)
C36 C37 1.38(2)
C36 H36A 0.9500
C37 C38 1.40(2)
C37 H37A 0.9500
C38 C39 1.39(2)
C38 H38A 0.9500
C39 H39A 0.9500
C40 N7 1.344(19)
C40 N8 1.373(19)
N7 O3 1.271(15)
N7 C41 1.49(2)
C41 C43 1.53(2)
C41 C42 1.54(2)
C41 C44 1.55(2)
C42 C45 1.52(2)
C42 N8 1.529(17)
C42 C46 1.552(19)
N8 O4 1.216(15)
C43 H43A 0.9800
C43 H43B 0.9800
C43 H43C 0.9800
C44 H44A 0.9800
C44 H44B 0.9800
C44 H44C 0.9800
C45 H45A 0.9800
C45 H45B 0.9800
C45 H45C 0.9800
C46 H46A 0.9800
C46 H46B 0.9800
C46 H46C 0.9800
P1 F6 1.55(2)
P1 F5B 1.56(2)
P1 F3 1.58(3)
P1 F4B 1.58(3)
P1 F6B 1.58(2)
P1 F1 1.583(11)
P1 F5 1.60(3)
P1 F2 1.602(10)
P1 F3B 1.66(2)
P1 F4 1.66(2)
F7 P2 1.548(13)
F8 P2 1.576(11)
F9 P2 1.45(2)
F10 P2 1.63(2)
F11 P2 1.65(2)
F12 P2 1.60(2)
C47 Cl1 1.42(4)
C47 Cl2B 1.763(10)
C47 Cl2 1.767(10)
C47 H47A 0.9900
C47 H47B 0.9900
C47 H47C 0.9900
C47 H47D 0.9900
F9B P2 1.75(2)
F10B P2 1.51(3)
F11B P2 1.51(2)
F12B P2 1.54(3)

loop_
_geom_torsion_atom_site_label_1
_geom_torsion_atom_site_label_2
_geom_torsion_atom_site_label_3
_geom_torsion_atom_site_label_4
_geom_torsion
C6 Pt1 N1 C5 179.6(12)
C17 Pt1 N1 C5 1.0(12)
N2 Pt1 N1 C5 -179.1(11)
C6 Pt1 N1 C1 -1.7(10)
C17 Pt1 N1 C1 179.7(9)
N2 Pt1 N1 C1 -0.4(18)
C5 N1 C1 C2 -1.2(19)
Pt1 N1 C1 C2 179.9(11)
C5 N1 C1 C7 -177.6(12)
Pt1 N1 C1 C7 3.6(15)
N1 C1 C2 C3 2(2)
C7 C1 C2 C3 177.6(14)
C1 C2 C3 C4 -1(2)
C2 C3 C4 C5 -1(3)
C1 N1 C5 C4 0(2)
Pt1 N1 C5 C4 178.5(12)
C3 C4 C5 N1 1(3)
C17 Pt1 C6 C7 128(19)
N1 Pt1 C6 C7 -0.6(10)
N2 Pt1 C6 C7 179.9(11)
C17 Pt1 C6 C11 -49(20)
N1 Pt1 C6 C11 -177.3(13)
N2 Pt1 C6 C11 3.1(12)
C11 C6 C7 C8 -6(2)
Pt1 C6 C7 C8 177.6(10)
C11 C6 C7 C1 179.3(14)
Pt1 C6 C7 C1 2.6(15)
N1 C1 C7 C8 -178.4(13)
C2 C1 C7 C8 5(2)
N1 C1 C7 C6 -4.0(17)
C2 C1 C7 C6 179.9(13)
C6 C7 C8 C9 5(2)
C1 C7 C8 C9 178.8(13)
C7 C8 C9 C10 -3(2)
C8 C9 C10 C11 2(2)
C9 C10 C11 C6 -2(2)
C9 C10 C11 C12 -176.6(16)
C7 C6 C11 C10 4(2)
Pt1 C6 C11 C10 -178.9(12)
C7 C6 C11 C12 179.9(13)
Pt1 C6 C11 C12 -3.4(18)
C6 Pt1 N2 C16 178.2(11)
C17 Pt1 N2 C16 -3.1(11)
N1 Pt1 N2 C16 177.0(11)
C6 Pt1 N2 C12 -2.1(9)
C17 Pt1 N2 C12 176.5(9)
N1 Pt1 N2 C12 -3.4(17)
C16 N2 C12 C13 0(2)
Pt1 N2 C12 C13 -179.3(10)
C16 N2 C12 C11 -179.4(12)
Pt1 N2 C12 C11 0.9(15)
C10 C11 C12 N2 176.0(17)
C6 C11 C12 N2 1.4(19)
C10 C11 C12 C13 -4(3)
C6 C11 C12 C13 -178.3(14)
N2 C12 C13 C14 -1(2)
C11 C12 C13 C14 178.7(15)
C12 C13 C14 C15 -1(2)
C13 C14 C15 C16 3(2)
C12 N2 C16 C15 2(2)
Pt1 N2 C16 C15 -178.4(10)
C14 C15 C16 N2 -4(2)
C6 Pt1 C17 N3 177(87)
N1 Pt1 C17 N3 -55.4(13)
N2 Pt1 C17 N3 124.6(13)
C6 Pt1 C17 N4 -6(20)
N1 Pt1 C17 N4 122.1(12)
N2 Pt1 C17 N4 -57.8(12)
N4 C17 N3 O1 -178.8(12)
Pt1 C17 N3 O1 -1(2)
N4 C17 N3 C18 9.8(15)
Pt1 C17 N3 C18 -172.2(10)
O1 N3 C18 C19 165.1(12)
C17 N3 C18 C19 -22.9(16)
O1 N3 C18 C21 43.5(17)
C17 N3 C18 C21 -144.5(13)
O1 N3 C18 C20 -74.0(16)
C17 N3 C18 C20 98.0(14)
C21 C18 C19 C23 25.4(18)
C20 C18 C19 C23 155.6(12)
N3 C18 C19 C23 -89.6(14)
C21 C18 C19 C22 -107.7(17)
C20 C18 C19 C22 22.5(19)
N3 C18 C19 C22 137.3(13)
C21 C18 C19 N4 138.0(13)
C20 C18 C19 N4 -91.8(13)
N3 C18 C19 N4 23.0(13)
N3 C17 N4 O2 179.7(11)
Pt1 C17 N4 O2 1.7(19)
N3 C17 N4 C19 7.4(15)
Pt1 C17 N4 C19 -170.7(10)
C18 C19 N4 O2 166.3(12)
C23 C19 N4 O2 -72.1(15)
C22 C19 N4 O2 42.4(17)
C18 C19 N4 C17 -21.2(15)
C23 C19 N4 C17 100.4(14)
C22 C19 N4 C17 -145.1(13)
C29 Pt2 N5 C28 -174.4(11)
C40 Pt2 N5 C28 6.5(11)
N6 Pt2 N5 C28 -176.2(11)
C29 Pt2 N5 C24 -0.6(9)
C40 Pt2 N5 C24 -179.7(9)
N6 Pt2 N5 C24 -2.4(18)
C28 N5 C24 C25 -3.8(19)
Pt2 N5 C24 C25 -178.0(11)
C28 N5 C24 C30 175.6(12)
Pt2 N5 C24 C30 1.4(15)
N5 C24 C25 C26 0(2)
C30 C24 C25 C26 -179.2(15)
C24 C25 C26 C27 3(3)
C25 C26 C27 C28 -2(2)
C24 N5 C28 C27 5(2)
Pt2 N5 C28 C27 178.1(10)
C26 C27 C28 N5 -2(2)
N5 Pt2 C29 C30 -0.4(11)
C40 Pt2 C29 C30 40(25)
N6 Pt2 C29 C30 179.0(12)
N5 Pt2 C29 C34 178.4(11)
C40 Pt2 C29 C34 -141(24)
N6 Pt2 C29 C34 -2.3(10)
C34 C29 C30 C31 2(2)
Pt2 C29 C30 C31 -179.1(12)
C34 C29 C30 C24 -177.5(12)
Pt2 C29 C30 C24 1.2(17)
N5 C24 C30 C29 -1.6(18)
C25 C24 C30 C29 177.8(14)
N5 C24 C30 C31 178.6(14)
C25 C24 C30 C31 -2(2)
C29 C30 C31 C32 -2(2)
C24 C30 C31 C32 177.5(14)
C30 C31 C32 C33 3(2)
C31 C32 C33 C34 -4(2)
C30 C29 C34 C33 -3(2)
Pt2 C29 C34 C33 178.5(9)
C30 C29 C34 C35 -179.1(13)
Pt2 C29 C34 C35 2.2(15)
C32 C33 C34 C29 3.4(19)
C32 C33 C34 C35 179.1(14)
C29 Pt2 N6 C39 179.4(12)
N5 Pt2 N6 C39 -178.8(11)
C40 Pt2 N6 C39 -1.5(12)
C29 Pt2 N6 C35 2.0(10)
N5 Pt2 N6 C35 3.8(18)
C40 Pt2 N6 C35 -178.9(10)
C39 N6 C35 C36 2(2)
Pt2 N6 C35 C36 179.9(11)
C39 N6 C35 C34 -179.0(12)
Pt2 N6 C35 C34 -1.4(14)
C29 C34 C35 C36 178.2(13)
C33 C34 C35 C36 2(2)
C29 C34 C35 N6 -0.5(17)
C33 C34 C35 N6 -176.3(13)
N6 C35 C36 C37 -2(2)
C34 C35 C36 C37 179.2(13)
C35 C36 C37 C38 2(2)
C36 C37 C38 C39 -2(2)
C35 N6 C39 C38 -3(2)
Pt2 N6 C39 C38 -179.9(11)
C37 C38 C39 N6 3(2)
C29 Pt2 C40 N7 21(25)
N5 Pt2 C40 N7 61.8(14)
N6 Pt2 C40 N7 -117.3(13)
C29 Pt2 C40 N8 -163(24)
N5 Pt2 C40 N8 -122.4(13)
N6 Pt2 C40 N8 58.6(14)
N8 C40 N7 O3 174.4(12)
Pt2 C40 N7 O3 -9(2)
N8 C40 N7 C41 -5.8(17)
Pt2 C40 N7 C41 170.9(10)
O3 N7 C41 C43 -37.4(17)
C40 N7 C41 C43 142.8(14)
O3 N7 C41 C42 -161.4(12)
C40 N7 C41 C42 18.8(16)
O3 N7 C41 C44 82.2(16)
C40 N7 C41 C44 -97.7(15)
N7 C41 C42 C45 89.8(13)
C43 C41 C42 C45 -30.6(18)
C44 C41 C42 C45 -158.9(13)
N7 C41 C42 N8 -20.8(13)
C43 C41 C42 N8 -141.2(14)
C44 C41 C42 N8 90.5(14)
N7 C41 C42 C46 -137.5(13)
C43 C41 C42 C46 102.1(17)
C44 C41 C42 C46 -26.2(18)
N7 C40 N8 O4 174.4(13)
Pt2 C40 N8 O4 -2(2)
N7 C40 N8 C42 -10.9(16)
Pt2 C40 N8 C42 172.4(10)
C45 C42 N8 O4 79.6(16)
C41 C42 N8 O4 -163.4(13)
C46 C42 N8 O4 -40.1(17)
C45 C42 N8 C40 -95.3(15)
C41 C42 N8 C40 21.7(15)
C46 C42 N8 C40 145.0(13)
